data_7057809
loop_
_publ_author_name
'Mason, Helen E.'
'Hamilton, Michelle L.'
'Howard, Judith A. K.'
'Sparkes, Hazel A.'

_publ_section_title
;
 [Fe(abpt)2(NCSe)2] polymorph A: structural studies into the spin
 crossover behaviour
;
_journal_issue 22
_journal_name_full 'New Journal of Chemistry'
_journal_page_first 18028
_journal_paper_doi 10.1039/C8NJ03627F
_journal_volume 42
_journal_year 2018
_chemical_formula_moiety 'C26 H20 Fe N14 Se2'
_chemical_formula_sum 'C26 H20 Fe N14 Se2'
_chemical_formula_weight 742.33
_chemical_name_common '[Fe(abpt)2(NCSe)2] polymorph A'
_chemical_name_systematic bis(4-amino-3,5-bis(pyridin-2-yl)-1,2,4-triazole)-bis(isoselenocyanato)-iron(II)
_space_group_crystal_system monoclinic
_space_group_IT_number 14
_space_group_name_Hall '-P 2yn'
_space_group_name_H-M_alt 'P 1 21/n 1'
_symmetry_space_group_name_Hall '-P 2yn'
_symmetry_space_group_name_H-M 'P 1 21/n 1'
_atom_sites_solution_hydrogens mixed
_atom_sites_solution_primary direct
_audit_creation_date 2018-08-13
_audit_creation_method
;
Olex2 1.2
(compiled 2018.05.29 svn.r3508 for OlexSys, GUI svn.r5506)
;
_audit_update_record
;
2018-08-14 deposited with the CCDC.
2018-10-09 downloaded from the CCDC.
;
_cell_angle_alpha 90
_cell_angle_beta 93.1650(7)
_cell_angle_gamma 90
_cell_formula_units_Z 2
_cell_length_a 8.4971(3)
_cell_length_b 10.0240(4)
_cell_length_c 16.4110(6)
_cell_measurement_reflns_used 9267
_cell_measurement_temperature 200(2)
_cell_measurement_theta_max 28.264
_cell_measurement_theta_min 2.382
_cell_volume 1395.67(9)
_computing_cell_refinement 'SAINT v6.45A (Bruker, 2003)'
_computing_data_collection 'SMART v5.049 (Bruker, 1999)'
_computing_data_reduction 'SAINT v6.45A (Bruker, 2003)'
_computing_molecular_graphics 'Olex2 (Dolomanov et al., 2009)'
_computing_publication_material 'Olex2 (Dolomanov et al., 2009)'
_computing_structure_refinement 'ShelXL (Sheldrick, 2015)'
_computing_structure_solution 'ShelXS-1997 (Sheldrick, 2008)'
_diffrn_ambient_temperature 200(2)
_diffrn_detector 'CCD area detector'
_diffrn_detector_area_resol_mean 7.9
_diffrn_detector_type 'Bruker SMART CCD 1K area detector'
_diffrn_measured_fraction_theta_full 1.000
_diffrn_measured_fraction_theta_max 1.000
_diffrn_measurement_device 'three-circle diffractometer'
_diffrn_measurement_device_type 'Bruker SMART CCD 1K area detector'
_diffrn_measurement_method '\w scans'
_diffrn_radiation_monochromator graphite
_diffrn_radiation_probe x-ray
_diffrn_radiation_type MoK\a
_diffrn_radiation_wavelength 0.71073
_diffrn_reflns_av_R_equivalents 0.0329
_diffrn_reflns_av_unetI/netI 0.0223
_diffrn_reflns_Laue_measured_fraction_full 1.000
_diffrn_reflns_Laue_measured_fraction_max 1.000
_diffrn_reflns_limit_h_max 10
_diffrn_reflns_limit_h_min -10
_diffrn_reflns_limit_k_max 12
_diffrn_reflns_limit_k_min -12
_diffrn_reflns_limit_l_max 20
_diffrn_reflns_limit_l_min -20
_diffrn_reflns_number 15588
_diffrn_reflns_point_group_measured_fraction_full 1.000
_diffrn_reflns_point_group_measured_fraction_max 1.000
_diffrn_reflns_theta_full 26.000
_diffrn_reflns_theta_max 26.368
_diffrn_reflns_theta_min 2.382
_diffrn_source 'sealed X-ray tube'
_diffrn_source_target Mo
_diffrn_standards_number 0
_exptl_absorpt_coefficient_mu 3.195
_exptl_absorpt_correction_T_max 0.6255
_exptl_absorpt_correction_T_min 0.4988
_exptl_absorpt_correction_type numerical
_exptl_absorpt_process_details
'SADABS-2012/1 (Bruker,2012) was used for absorption correction (numerical with multi-scan). wR2(int) was 0.0781 before and 0.0531 after correction. The Ratio of minimum to maximum transmission is 0.7974. The \l/2 correction factor is 0.0015.'
_exptl_crystal_colour 'dark red'
_exptl_crystal_colour_modifier dark
_exptl_crystal_colour_primary red
_exptl_crystal_density_diffrn 1.766
_exptl_crystal_description block
_exptl_crystal_F_000 736
_exptl_crystal_preparation
'Slow diffusion of abpt ligand in methanol solution into 1:1 methanol:water Fe2+/2(NCSe-) solution'
_exptl_crystal_recrystallization_method 'water/methanol slow diffusion'
_exptl_crystal_size_max 0.26
_exptl_crystal_size_mid 0.21
_exptl_crystal_size_min 0.16
_refine_diff_density_max 0.639
_refine_diff_density_min -0.514
_refine_diff_density_rms 0.063
_refine_ls_extinction_method none
_refine_ls_goodness_of_fit_ref 1.101
_refine_ls_hydrogen_treatment mixed
_refine_ls_matrix_type full
_refine_ls_number_parameters 202
_refine_ls_number_reflns 2861
_refine_ls_number_restraints 0
_refine_ls_restrained_S_all 1.101
_refine_ls_R_factor_all 0.0351
_refine_ls_R_factor_gt 0.0295
_refine_ls_shift/su_max 0.000
_refine_ls_shift/su_mean 0.000
_refine_ls_structure_factor_coef Fsqd
_refine_ls_weighting_details 'w=1/[\s^2^(Fo^2^)+(0.0195P)^2^+1.5952P] where P=(Fo^2^+2Fc^2^)/3'
_refine_ls_weighting_scheme calc
_refine_ls_wR_factor_gt 0.0633
_refine_ls_wR_factor_ref 0.0649
_reflns_Friedel_coverage 0.000
_reflns_number_gt 2575
_reflns_number_total 2861
_reflns_threshold_expression 'I > 2\s(I)'
_cod_data_source_file c8nj03627f2.cif
_cod_data_source_block 200K
_cod_depositor_comments 'Adding full bibliography for 7057796--7057812.cif.'
_cod_database_code 7057809
_shelx_shelxl_version_number 2017/1
_shelx_space_group_comment
;
The symmetry employed for this shelxl refinement is uniquely defined
by the following loop, which should always be used as a source of
symmetry information in preference to the above space-group names.
They are only intended as comments.
;
_shelx_estimated_absorpt_t_max 0.629
_shelx_estimated_absorpt_t_min 0.490
_olex2_refinement_description
;
1. Fixed Uiso
 At 1.2 times of:
  All C(H) groups, All N(H,H) groups
2.a Aromatic/amide H refined with riding coordinates:
 C2(H2), C3(H3), C4(H4), C5(H5), C10(H10), C11(H11), C12(H12), C13(H13)
;
_olex2_submission_special_instructions 'No special instructions were received'

loop_
_space_group_symop_operation_xyz
'x, y, z'
'-x+1/2, y+1/2, -z+1/2'
'-x, -y, -z'
'x-1/2, -y-1/2, z-1/2'

loop_
_atom_site_label
_atom_site_type_symbol
_atom_site_fract_x
_atom_site_fract_y
_atom_site_fract_z
_atom_site_U_iso_or_equiv
_atom_site_adp_type
_atom_site_occupancy
_atom_site_site_symmetry_order
_atom_site_calc_flag
_atom_site_refinement_flags_posn
_atom_site_refinement_flags_adp
_atom_site_refinement_flags_occupancy
Se1 Se 0.26255(3) 0.72438(3) 0.25731(2) 0.03822(10) Uani 1 1 d . . .
Fe1 Fe 0.500000 0.500000 0.500000 0.02069(12) Uani 1 2 d S T P
N1 N 0.4008(2) 0.5711(2) 0.39751(13) 0.0272(5) Uani 1 1 d . . .
N2 N 0.7083(2) 0.5852(2) 0.47385(12) 0.0273(5) Uani 1 1 d . . .
N3 N 0.4763(2) 0.6789(2) 0.54814(12) 0.0270(4) Uani 1 1 d . . .
N4 N 0.3572(2) 0.7490(2) 0.58046(13) 0.0263(5) Uani 1 1 d . . .
N5 N 0.5669(2) 0.8772(2) 0.57833(13) 0.0276(5) Uani 1 1 d . . .
N6 N 0.6764(3) 0.9844(2) 0.59056(15) 0.0339(5) Uani 1 1 d . . .
H6A H 0.735(4) 0.965(3) 0.6436(19) 0.041 Uiso 1 1 d R . .
H6B H 0.617(4) 1.056(3) 0.6016(18) 0.041 Uiso 1 1 d R . .
N7 N 0.3904(2) 1.0926(2) 0.64531(13) 0.0307(5) Uani 1 1 d . . .
C1 C 0.3449(3) 0.6291(2) 0.34236(16) 0.0261(5) Uani 1 1 d . . .
C2 C 0.8190(3) 0.5310(3) 0.42861(16) 0.0323(6) Uani 1 1 d . . .
H2 H 0.798578 0.446845 0.403598 0.039 Uiso 1 1 calc R . .
C3 C 0.9618(3) 0.5933(3) 0.41708(18) 0.0368(6) Uani 1 1 d . . .
H3 H 1.036575 0.553056 0.383837 0.044 Uiso 1 1 calc R . .
C4 C 0.9942(3) 0.7140(3) 0.45421(18) 0.0397(7) Uani 1 1 d . . .
H4 H 1.092861 0.756489 0.448339 0.048 Uiso 1 1 calc R . .
C5 C 0.8809(3) 0.7731(3) 0.50048(17) 0.0351(6) Uani 1 1 d . . .
H5 H 0.900169 0.856597 0.526558 0.042 Uiso 1 1 calc R . .
C6 C 0.7393(3) 0.7069(3) 0.50744(15) 0.0271(5) Uani 1 1 d . . .
C7 C 0.6019(3) 0.7568(2) 0.54629(15) 0.0265(5) Uani 1 1 d . . .
C8 C 0.4134(3) 0.8680(2) 0.59901(15) 0.0260(5) Uani 1 1 d . . .
C9 C 0.3228(3) 0.9727(2) 0.63836(15) 0.0276(5) Uani 1 1 d . . .
C10 C 0.3123(3) 1.1860(3) 0.68501(17) 0.0348(6) Uani 1 1 d . . .
H10 H 0.359491 1.271445 0.692070 0.042 Uiso 1 1 calc R . .
C11 C 0.1667(3) 1.1649(3) 0.71632(16) 0.0324(6) Uani 1 1 d . . .
H11 H 0.116045 1.234171 0.744423 0.039 Uiso 1 1 calc R . .
C12 C 0.0960(3) 1.0418(3) 0.70618(17) 0.0336(6) Uani 1 1 d . . .
H12 H -0.005221 1.025326 0.725882 0.040 Uiso 1 1 calc R . .
C13 C 0.1763(3) 0.9421(3) 0.66641(16) 0.0314(6) Uani 1 1 d . . .
H13 H 0.131936 0.855720 0.658746 0.038 Uiso 1 1 calc R . .

loop_
_atom_site_aniso_label
_atom_site_aniso_U_11
_atom_site_aniso_U_22
_atom_site_aniso_U_33
_atom_site_aniso_U_23
_atom_site_aniso_U_13
_atom_site_aniso_U_12
Se1 0.03602(16) 0.04296(17) 0.03472(16) 0.00183(13) -0.00669(11) 0.00909(13)
Fe1 0.0184(2) 0.0200(2) 0.0237(2) -0.00044(18) 0.00180(18) -0.00022(18)
N1 0.0224(10) 0.0274(11) 0.0320(12) -0.0028(9) 0.0036(9) -0.0006(8)
N2 0.0241(10) 0.0307(11) 0.0268(11) 0.0038(9) -0.0003(8) 0.0035(9)
N3 0.0239(10) 0.0297(11) 0.0274(11) -0.0011(9) 0.0018(8) 0.0009(9)
N4 0.0263(11) 0.0255(11) 0.0273(11) -0.0021(8) 0.0031(9) 0.0017(8)
N5 0.0265(11) 0.0269(11) 0.0291(11) -0.0008(9) 0.0007(9) -0.0035(9)
N6 0.0295(12) 0.0298(12) 0.0421(14) -0.0040(10) 0.0005(10) -0.0075(10)
N7 0.0297(11) 0.0289(11) 0.0334(12) -0.0047(9) 0.0000(9) -0.0022(9)
C1 0.0194(11) 0.0279(13) 0.0315(13) -0.0065(11) 0.0048(10) -0.0001(10)
C2 0.0271(13) 0.0334(14) 0.0370(15) 0.0053(12) 0.0056(11) 0.0057(11)
C3 0.0286(14) 0.0391(15) 0.0435(16) 0.0072(13) 0.0093(12) 0.0062(12)
C4 0.0223(13) 0.0505(18) 0.0465(17) 0.0111(14) 0.0029(12) -0.0025(12)
C5 0.0272(13) 0.0408(15) 0.0372(15) 0.0019(12) 0.0000(11) -0.0052(12)
C6 0.0214(12) 0.0345(14) 0.0251(12) 0.0033(11) -0.0012(10) -0.0015(10)
C7 0.0246(12) 0.0284(13) 0.0263(13) -0.0009(10) -0.0005(10) -0.0016(10)
C8 0.0250(12) 0.0279(13) 0.0250(12) 0.0013(10) 0.0004(10) -0.0009(10)
C9 0.0295(13) 0.0266(13) 0.0265(13) 0.0016(10) 0.0006(10) 0.0026(10)
C10 0.0341(14) 0.0314(14) 0.0389(15) -0.0068(12) 0.0021(12) -0.0019(11)
C11 0.0353(14) 0.0314(14) 0.0309(14) -0.0043(11) 0.0046(11) 0.0049(11)
C12 0.0318(14) 0.0341(14) 0.0354(14) 0.0033(12) 0.0058(11) -0.0014(11)
C13 0.0347(14) 0.0251(13) 0.0341(14) 0.0030(11) 0.0004(11) -0.0026(11)

loop_
_atom_type_symbol
_atom_type_description
_atom_type_scat_dispersion_real
_atom_type_scat_dispersion_imag
_atom_type_scat_source
C C 0.0033 0.0016 'International Tables Vol C Tables 4.2.6.8 and 6.1.1.4'
H H 0.0000 0.0000 'International Tables Vol C Tables 4.2.6.8 and 6.1.1.4'
Fe Fe 0.3463 0.8444 'International Tables Vol C Tables 4.2.6.8 and 6.1.1.4'
N N 0.0061 0.0033 'International Tables Vol C Tables 4.2.6.8 and 6.1.1.4'
Se Se -0.0929 2.2259 'International Tables Vol C Tables 4.2.6.8 and 6.1.1.4'

loop_
_exptl_crystal_face_index_h
_exptl_crystal_face_index_k
_exptl_crystal_face_index_l
_exptl_crystal_face_perp_dist
0.00 1.00 0.00 0.105
0.00 -1.00 0.00 0.105
1.00 0.00 1.00 0.130
-1.00 0.00 1.00 0.130
0.00 0.00 -1.00 0.080
0.00 0.00 1.00 0.080
-1.00 0.00 -1.00 0.130
1.00 0.00 -1.00 0.130

loop_
_geom_angle_atom_site_label_1
_geom_angle_atom_site_label_2
_geom_angle_atom_site_label_3
_geom_angle
_geom_angle_site_symmetry_1
_geom_angle_site_symmetry_3
N1 Fe1 N1 180.0 . 3_666
N1 Fe1 N2 90.24(8) 3_666 3_666
N1 Fe1 N2 89.76(8) 3_666 .
N1 Fe1 N2 89.76(8) . 3_666
N1 Fe1 N2 90.24(8) . .
N1 Fe1 N3 87.98(8) . .
N1 Fe1 N3 87.98(8) 3_666 3_666
N1 Fe1 N3 92.02(8) 3_666 .
N1 Fe1 N3 92.02(8) . 3_666
N2 Fe1 N2 180.0 . 3_666
N3 Fe1 N2 100.83(8) 3_666 .
N3 Fe1 N2 79.17(8) . .
N3 Fe1 N2 79.17(8) 3_666 3_666
N3 Fe1 N2 100.83(8) . 3_666
N3 Fe1 N3 180.0 . 3_666
C1 N1 Fe1 170.9(2) . .
C2 N2 Fe1 126.19(18) . .
C2 N2 C6 117.5(2) . .
C6 N2 Fe1 116.32(16) . .
N4 N3 Fe1 135.93(16) . .
C7 N3 Fe1 115.19(16) . .
C7 N3 N4 108.8(2) . .
C8 N4 N3 106.9(2) . .
C7 N5 N6 124.6(2) . .
C7 N5 C8 105.6(2) . .
C8 N5 N6 129.6(2) . .
N5 N6 H6A 105.3(17) . .
N5 N6 H6B 105.0(19) . .
H6A N6 H6B 104(3) . .
C9 N7 C10 116.7(2) . .
N1 C1 Se1 178.0(2) . .
N2 C2 H2 118.8 . .
N2 C2 C3 122.5(3) . .
C3 C2 H2 118.8 . .
C2 C3 H3 120.3 . .
C4 C3 C2 119.4(3) . .
C4 C3 H3 120.3 . .
C3 C4 H4 120.4 . .
C3 C4 C5 119.3(3) . .
C5 C4 H4 120.4 . .
C4 C5 H5 120.9 . .
C6 C5 C4 118.1(3) . .
C6 C5 H5 120.9 . .
N2 C6 C5 123.2(2) . .
N2 C6 C7 110.2(2) . .
C5 C6 C7 126.5(2) . .
N3 C7 N5 108.7(2) . .
N3 C7 C6 118.5(2) . .
N5 C7 C6 132.6(2) . .
N4 C8 N5 110.0(2) . .
N4 C8 C9 123.8(2) . .
N5 C8 C9 126.1(2) . .
N7 C9 C8 116.5(2) . .
N7 C9 C13 124.2(2) . .
C13 C9 C8 119.3(2) . .
N7 C10 H10 118.3 . .
N7 C10 C11 123.5(3) . .
C11 C10 H10 118.3 . .
C10 C11 H11 120.5 . .
C12 C11 C10 119.0(2) . .
C12 C11 H11 120.5 . .
C11 C12 H12 120.7 . .
C11 C12 C13 118.5(2) . .
C13 C12 H12 120.7 . .
C9 C13 C12 118.0(2) . .
C9 C13 H13 121.0 . .
C12 C13 H13 121.0 . .

loop_
_geom_bond_atom_site_label_1
_geom_bond_atom_site_label_2
_geom_bond_distance
_geom_bond_site_symmetry_2
Se1 C1 1.800(3) .
Fe1 N1 1.973(2) 3_666
Fe1 N1 1.973(2) .
Fe1 N2 2.032(2) .
Fe1 N2 2.032(2) 3_666
Fe1 N3 1.974(2) 3_666
Fe1 N3 1.974(2) .
N1 C1 1.156(3) .
N2 C2 1.345(3) .
N2 C6 1.358(3) .
N3 N4 1.363(3) .
N3 C7 1.325(3) .
N4 C8 1.314(3) .
N5 N6 1.428(3) .
N5 C7 1.356(3) .
N5 C8 1.369(3) .
N6 H6A 1.00(3) .
N6 H6B 0.90(3) .
N7 C9 1.334(3) .
N7 C10 1.337(3) .
C2 H2 0.9500 .
C2 C3 1.387(4) .
C3 H3 0.9500 .
C3 C4 1.375(4) .
C4 H4 0.9500 .
C4 C5 1.391(4) .
C5 H5 0.9500 .
C5 C6 1.385(3) .
C6 C7 1.449(3) .
C8 C9 1.472(3) .
C9 C13 1.385(4) .
C10 H10 0.9500 .
C10 C11 1.382(4) .
C11 H11 0.9500 .
C11 C12 1.378(4) .
C12 H12 0.9500 .
C12 C13 1.392(4) .
C13 H13 0.9500 .

loop_
_geom_hbond_atom_site_label_D
_geom_hbond_atom_site_label_H
_geom_hbond_atom_site_label_A
_geom_hbond_distance_DH
_geom_hbond_distance_HA
_geom_hbond_distance_DA
_geom_hbond_angle_DHA
_geom_hbond_site_symmetry_A
_geom_hbond_publ_flag
N6 H6A Se1 1.00(3) 2.66(3) 3.490(3) 141(2) 4_676 yes
N6 H6B N7 0.90(3) 2.12(3) 2.852(3) 137(3) . yes
C2 H2 N4 0.95 2.39 3.181(3) 140.4 3_666 yes

loop_
_geom_torsion_atom_site_label_1
_geom_torsion_atom_site_label_2
_geom_torsion_atom_site_label_3
_geom_torsion_atom_site_label_4
_geom_torsion
Fe1 N2 C2 C3 -176.67(19)
Fe1 N2 C6 C5 175.0(2)
Fe1 N2 C6 C7 -8.1(3)
Fe1 N3 N4 C8 -176.90(19)
Fe1 N3 C7 N5 177.72(15)
Fe1 N3 C7 C6 2.3(3)
N2 C2 C3 C4 1.3(4)
N2 C6 C7 N3 3.9(3)
N2 C6 C7 N5 -170.3(3)
N3 N4 C8 N5 0.7(3)
N3 N4 C8 C9 -177.7(2)
N4 N3 C7 N5 0.9(3)
N4 N3 C7 C6 -174.6(2)
N4 C8 C9 N7 -173.1(2)
N4 C8 C9 C13 7.7(4)
N5 C8 C9 N7 8.7(4)
N5 C8 C9 C13 -170.5(2)
N6 N5 C7 N3 176.3(2)
N6 N5 C7 C6 -9.1(4)
N6 N5 C8 N4 -176.7(2)
N6 N5 C8 C9 1.6(4)
N7 C9 C13 C12 -1.6(4)
N7 C10 C11 C12 -0.4(4)
C2 N2 C6 C5 -3.3(4)
C2 N2 C6 C7 173.7(2)
C2 C3 C4 C5 -2.0(4)
C3 C4 C5 C6 0.3(4)
C4 C5 C6 N2 2.5(4)
C4 C5 C6 C7 -174.0(2)
C5 C6 C7 N3 -179.3(2)
C5 C6 C7 N5 6.6(5)
C6 N2 C2 C3 1.4(4)
C7 N3 N4 C8 -1.0(3)
C7 N5 C8 N4 -0.2(3)
C7 N5 C8 C9 178.2(2)
C8 N5 C7 N3 -0.4(3)
C8 N5 C7 C6 174.2(3)
C8 C9 C13 C12 177.6(2)
C9 N7 C10 C11 -1.7(4)
C10 N7 C9 C8 -176.4(2)
C10 N7 C9 C13 2.8(4)
C10 C11 C12 C13 1.6(4)
C11 C12 C13 C9 -0.7(4)
